data_7001415
loop_
_publ_author_name
'Levason, William'
'Manning, Joanna M.'
'Reid, Gillian'
'Tuggey, Matthew'
'Webster, Michael'

_publ_section_title
;
 Selenoether macrocyclic chemistry--syntheses and ligand properties of
 new small-ring Se3- and Se2N-donor macrocycles
;
_journal_issue 23
_journal_name_full 'Dalton Transactions'
_journal_page_first 4569
_journal_page_last 4577
_journal_paper_doi 10.1039/b900321e
_journal_year 2009
_chemical_formula_moiety 'C17 H29 Pt Se3 1+, I 1-, 0.13(C H2 Cl2)'
_chemical_formula_sum 'C17.13 H29.26 Cl0.26 I Pt Se3'
_chemical_formula_weight 803.15
_chemical_name_systematic
;
(11,12-benzo-1,5,9-triselenacyclotridec-11-ene)trimethylplatinum iodide
dichloromethane solvate
;
_space_group_IT_number 61
_space_group_name_Hall '-P 2ac 2ab'
_symmetry_cell_setting orthorhombic
_symmetry_space_group_name_Hall '-P 2ac 2ab'
_symmetry_space_group_name_H-M 'P b c a'
_atom_sites_solution_hydrogens geom
_atom_sites_solution_primary direct
_atom_sites_solution_secondary difmap
_audit_creation_date 2008-06-23
_audit_creation_method 'SHELXL-97 + hand edit'
_cell_angle_alpha 90.00
_cell_angle_beta 90.00
_cell_angle_gamma 90.00
_cell_formula_units_Z 8
_cell_length_a 10.7267(10)
_cell_length_b 25.698(2)
_cell_length_c 17.4365(15)
_cell_measurement_reflns_used 29098
_cell_measurement_temperature 120(2)
_cell_measurement_theta_max 27.48
_cell_measurement_theta_min 2.91
_cell_volume 4806.5(7)
_computing_structure_refinement 'SHELXL-97 (Sheldrick, 1997)'
_computing_structure_solution 'SHELXS-97 (Sheldrick, 1997)'
_diffrn_ambient_temperature 120(2)
_diffrn_measured_fraction_theta_full 0.994
_diffrn_measured_fraction_theta_max 0.994
_diffrn_measurement_device_type 'Bruker-Nonius 95mm CCD camera on \k-goniostat'
_diffrn_measurement_method '\f & \w scans'
_diffrn_radiation_monochromator '10cm confocal mirrors'
_diffrn_radiation_source 'Bruker-Nonius FR591 rotating anode'
_diffrn_radiation_type MoK\a
_diffrn_radiation_wavelength 0.71073
_diffrn_reflns_av_R_equivalents 0.0437
_diffrn_reflns_av_sigmaI/netI 0.0378
_diffrn_reflns_limit_h_max 13
_diffrn_reflns_limit_h_min -13
_diffrn_reflns_limit_k_max 21
_diffrn_reflns_limit_k_min -33
_diffrn_reflns_limit_l_max 22
_diffrn_reflns_limit_l_min -22
_diffrn_reflns_number 24343
_diffrn_reflns_theta_full 27.49
_diffrn_reflns_theta_max 27.49
_diffrn_reflns_theta_min 3.01
_diffrn_standards_number 0
_exptl_absorpt_coefficient_mu 11.692
_exptl_absorpt_correction_T_max 1.0000
_exptl_absorpt_correction_T_min 0.5220
_exptl_absorpt_correction_type multi-scan
_exptl_absorpt_process_details 'G.M. Sheldrick, (2007). SADABS. Version 2007/2. Bruker AXS Inc.'
_exptl_crystal_colour colourless
_exptl_crystal_density_diffrn 2.220
_exptl_crystal_density_method 'not measured'
_exptl_crystal_description needle
_exptl_crystal_F_000 2955
_exptl_crystal_size_max 0.14
_exptl_crystal_size_mid 0.04
_exptl_crystal_size_min 0.02
_refine_diff_density_max 2.074
_refine_diff_density_min -0.792
_refine_diff_density_rms 0.199
_refine_ls_extinction_method none
_refine_ls_goodness_of_fit_ref 1.151
_refine_ls_hydrogen_treatment constr
_refine_ls_matrix_type full
_refine_ls_number_parameters 209
_refine_ls_number_reflns 5475
_refine_ls_number_restraints 0
_refine_ls_restrained_S_all 1.151
_refine_ls_R_factor_all 0.0442
_refine_ls_R_factor_gt 0.0364
_refine_ls_shift/su_max 0.001
_refine_ls_shift/su_mean 0.000
_refine_ls_structure_factor_coef Fsqd
_refine_ls_weighting_details 'w=1/[\s^2^(Fo^2^)+(0.0000P)^2^+54.6635P] where P=(Fo^2^+2Fc^2^)/3'
_refine_ls_weighting_scheme calc
_refine_ls_wR_factor_gt 0.0810
_refine_ls_wR_factor_ref 0.0846
_reflns_number_gt 4858
_reflns_number_total 5475
_reflns_threshold_expression I>2sigma(I)
_cod_data_source_file b900321e.txt
_cod_data_source_block 08jmm10
_cod_original_cell_volume 4806.4(7)
_cod_database_code 7001415

loop_
_symmetry_equiv_pos_as_xyz
'x, y, z'
'-x+1/2, -y, z+1/2'
'-x, y+1/2, -z+1/2'
'x+1/2, -y+1/2, -z'
'-x, -y, -z'
'x-1/2, y, -z-1/2'
'x, -y-1/2, z-1/2'
'-x-1/2, y-1/2, z'

loop_
_atom_site_label
_atom_site_type_symbol
_atom_site_fract_x
_atom_site_fract_y
_atom_site_fract_z
_atom_site_U_iso_or_equiv
_atom_site_adp_type
_atom_site_occupancy
_atom_site_symmetry_multiplicity
_atom_site_calc_flag
_atom_site_refinement_flags
_atom_site_disorder_assembly
_atom_site_disorder_group
Pt1 Pt 0.10686(2) 0.410166(9) 0.146398(13) 0.01763(7) Uani 1 1 d . . .
I1 I 0.62847(4) 0.255885(18) 0.11136(3) 0.02566(11) Uani 1 1 d . . .
Se1 Se 0.07144(6) 0.43572(2) 0.00719(4) 0.01996(14) Uani 1 1 d . . .
Se2 Se 0.29198(6) 0.35008(2) 0.13610(4) 0.01964(14) Uani 1 1 d . . .
Se3 Se -0.06179(6) 0.34179(3) 0.14100(4) 0.02017(14) Uani 1 1 d . . .
C1 C 0.1603(6) 0.3955(3) -0.0711(4) 0.0217(13) Uani 1 1 d . . .
H1A H 0.1448 0.3578 -0.0640 0.026 Uiso 1 1 calc R . .
H1B H 0.1317 0.4056 -0.1230 0.026 Uiso 1 1 calc R . .
C2 C 0.2957(6) 0.4072(3) -0.0618(4) 0.0240(14) Uani 1 1 d . . .
C3 C 0.3461(8) 0.4497(3) -0.1008(5) 0.0357(18) Uani 1 1 d . . .
H3 H 0.2937 0.4696 -0.1335 0.043 Uiso 1 1 calc R . .
C4 C 0.4687(8) 0.4636(4) -0.0934(6) 0.051(3) Uani 1 1 d . . .
H4 H 0.5005 0.4930 -0.1201 0.062 Uiso 1 1 calc R . .
C5 C 0.5469(8) 0.4341(4) -0.0457(6) 0.057(3) Uani 1 1 d . . .
H5 H 0.6322 0.4432 -0.0399 0.068 Uiso 1 1 calc R . .
C6 C 0.4978(8) 0.3915(3) -0.0071(5) 0.0391(19) Uani 1 1 d . . .
H6 H 0.5507 0.3716 0.0253 0.047 Uiso 1 1 calc R . .
C7 C 0.3739(6) 0.3773(3) -0.0146(4) 0.0238(14) Uani 1 1 d . . .
C8 C 0.3289(6) 0.3307(3) 0.0294(4) 0.0235(14) Uani 1 1 d . . .
H8A H 0.3937 0.3033 0.0285 0.028 Uiso 1 1 calc R . .
H8B H 0.2529 0.3166 0.0048 0.028 Uiso 1 1 calc R . .
C9 C 0.2469(6) 0.2809(3) 0.1738(4) 0.0241(14) Uani 1 1 d . . .
H9A H 0.3168 0.2571 0.1619 0.029 Uiso 1 1 calc R . .
H9B H 0.2405 0.2829 0.2304 0.029 Uiso 1 1 calc R . .
C10 C 0.1270(7) 0.2558(3) 0.1437(4) 0.0279(15) Uani 1 1 d . . .
H10A H 0.1230 0.2612 0.0876 0.033 Uiso 1 1 calc R . .
H10B H 0.1319 0.2178 0.1529 0.033 Uiso 1 1 calc R . .
C11 C 0.0060(7) 0.2760(3) 0.1792(4) 0.0283(15) Uani 1 1 d . . .
H11A H 0.0197 0.2798 0.2350 0.034 Uiso 1 1 calc R . .
H11B H -0.0586 0.2489 0.1722 0.034 Uiso 1 1 calc R . .
C12 C -0.0646(7) 0.3199(3) 0.0336(4) 0.0235(14) Uani 1 1 d . . .
H12A H 0.0224 0.3153 0.0159 0.028 Uiso 1 1 calc R . .
H12B H -0.1063 0.2856 0.0304 0.028 Uiso 1 1 calc R . .
C13 C -0.1305(7) 0.3575(3) -0.0208(4) 0.0270(15) Uani 1 1 d . . .
H13A H -0.1091 0.3473 -0.0739 0.032 Uiso 1 1 calc R . .
H13B H -0.2215 0.3525 -0.0147 0.032 Uiso 1 1 calc R . .
C14 C -0.1029(6) 0.4149(3) -0.0118(4) 0.0243(14) Uani 1 1 d . . .
H14A H -0.1542 0.4282 0.0311 0.029 Uiso 1 1 calc R . .
H14B H -0.1314 0.4328 -0.0589 0.029 Uiso 1 1 calc R . .
C15 C 0.2382(7) 0.4702(3) 0.1541(4) 0.0289(16) Uani 1 1 d . . .
H15A H 0.2670 0.4795 0.1026 0.043 Uiso 1 1 calc R . .
H15B H 0.3092 0.4585 0.1850 0.043 Uiso 1 1 calc R . .
H15C H 0.1998 0.5006 0.1784 0.043 Uiso 1 1 calc R . .
C16 C -0.0287(7) 0.4656(3) 0.1708(4) 0.0245(14) Uani 1 1 d . . .
H16A H -0.1089 0.4482 0.1793 0.037 Uiso 1 1 calc R . .
H16B H -0.0360 0.4898 0.1276 0.037 Uiso 1 1 calc R . .
H16C H -0.0050 0.4848 0.2171 0.037 Uiso 1 1 calc R . .
C17 C 0.1205(6) 0.4013(3) 0.2646(4) 0.0258(15) Uani 1 1 d . . .
H17A H 0.1592 0.4324 0.2869 0.039 Uiso 1 1 calc R . .
H17B H 0.1718 0.3707 0.2763 0.039 Uiso 1 1 calc R . .
H17C H 0.0371 0.3966 0.2864 0.039 Uiso 1 1 calc R . .
Cl1 Cl 0.7848(18) 0.1619(7) 0.2430(11) 0.050 Uiso 0.128(4) 1 d P . .
Cl2 Cl 1.0347(18) 0.1499(7) 0.2666(11) 0.050 Uiso 0.128(4) 1 d P . .

loop_
_atom_site_aniso_label
_atom_site_aniso_U_11
_atom_site_aniso_U_22
_atom_site_aniso_U_33
_atom_site_aniso_U_23
_atom_site_aniso_U_13
_atom_site_aniso_U_12
Pt1 0.01447(13) 0.01994(12) 0.01849(12) 0.00002(9) 0.00029(9) -0.00036(9)
I1 0.0216(2) 0.0299(2) 0.0255(2) -0.00892(18) -0.00231(17) 0.00097(18)
Se1 0.0177(3) 0.0206(3) 0.0216(3) 0.0024(2) -0.0005(2) 0.0028(2)
Se2 0.0144(3) 0.0234(3) 0.0211(3) 0.0020(2) -0.0009(2) 0.0003(2)
Se3 0.0142(3) 0.0241(3) 0.0222(3) -0.0012(2) 0.0016(2) -0.0017(2)
C1 0.026(3) 0.022(3) 0.016(3) -0.002(2) 0.005(3) 0.005(3)
C2 0.021(3) 0.024(3) 0.026(3) -0.005(3) 0.004(3) 0.001(3)
C3 0.031(4) 0.038(4) 0.038(4) 0.017(3) 0.003(3) 0.004(3)
C4 0.033(5) 0.046(5) 0.075(7) 0.034(5) 0.013(4) -0.003(4)
C5 0.016(4) 0.064(6) 0.091(8) 0.038(6) 0.005(4) -0.004(4)
C6 0.025(4) 0.047(5) 0.045(5) 0.017(4) 0.005(3) 0.007(4)
C7 0.019(3) 0.026(3) 0.027(3) 0.003(3) 0.005(3) 0.003(3)
C8 0.021(3) 0.027(3) 0.023(3) 0.000(3) 0.003(3) 0.004(3)
C9 0.020(3) 0.025(3) 0.027(3) 0.008(3) 0.003(3) 0.001(3)
C10 0.027(4) 0.018(3) 0.039(4) 0.006(3) -0.001(3) 0.002(3)
C11 0.029(4) 0.033(4) 0.023(3) 0.006(3) 0.000(3) -0.006(3)
C12 0.024(3) 0.024(3) 0.022(3) 0.000(3) -0.002(3) 0.004(3)
C13 0.021(3) 0.032(4) 0.029(4) -0.006(3) 0.002(3) -0.001(3)
C14 0.017(3) 0.030(3) 0.026(3) 0.002(3) -0.003(3) 0.007(3)
C15 0.026(4) 0.026(4) 0.034(4) 0.002(3) -0.005(3) -0.010(3)
C16 0.024(4) 0.022(3) 0.028(3) 0.001(3) 0.003(3) 0.006(3)
C17 0.023(4) 0.034(4) 0.021(3) 0.000(3) 0.004(3) -0.004(3)

loop_
_atom_type_symbol
_atom_type_description
_atom_type_scat_dispersion_real
_atom_type_scat_dispersion_imag
_atom_type_scat_source
C C 0.0033 0.0016 'International Tables Vol C Tables 4.2.6.8 and 6.1.1.4'
H H 0.0000 0.0000 'International Tables Vol C Tables 4.2.6.8 and 6.1.1.4'
Se Se -0.0929 2.2259 'International Tables Vol C Tables 4.2.6.8 and 6.1.1.4'
I I -0.4742 1.8119 'International Tables Vol C Tables 4.2.6.8 and 6.1.1.4'
Pt Pt -1.7033 8.3905 'International Tables Vol C Tables 4.2.6.8 and 6.1.1.4'
Cl Cl 0.1484 0.1585 'International Tables Vol C Tables 4.2.6.8 and 6.1.1.4'

loop_
_geom_angle_atom_site_label_1
_geom_angle_atom_site_label_2
_geom_angle_atom_site_label_3
_geom_angle
_geom_angle_site_symmetry_1
_geom_angle_site_symmetry_3
_geom_angle_publ_flag
C17 Pt1 C16 85.5(3) . . ?
C17 Pt1 C15 88.3(3) . . ?
C16 Pt1 C15 87.3(3) . . ?
C17 Pt1 Se2 87.0(2) . . ?
C16 Pt1 Se2 169.9(2) . . ?
C15 Pt1 Se2 85.7(2) . . ?
C17 Pt1 Se3 90.63(19) . . ?
C16 Pt1 Se3 89.0(2) . . ?
C15 Pt1 Se3 176.2(2) . . ?
Se2 Pt1 Se3 97.79(2) . . ?
C17 Pt1 Se1 170.1(2) . . ?
C16 Pt1 Se1 85.07(19) . . ?
C15 Pt1 Se1 88.4(2) . . ?
Se2 Pt1 Se1 101.99(2) . . ?
Se3 Pt1 Se1 92.13(2) . . ?
C1 Se1 C14 101.6(3) . . ?
C1 Se1 Pt1 117.1(2) . . ?
C14 Se1 Pt1 103.4(2) . . ?
C9 Se2 C8 97.9(3) . . ?
C9 Se2 Pt1 109.8(2) . . ?
C8 Se2 Pt1 112.4(2) . . ?
C12 Se3 C11 94.8(3) . . ?
C12 Se3 Pt1 104.3(2) . . ?
C11 Se3 Pt1 108.8(2) . . ?
C2 C1 Se1 106.9(4) . . ?
C2 C1 H1A 110.3 . . ?
Se1 C1 H1A 110.3 . . ?
C2 C1 H1B 110.3 . . ?
Se1 C1 H1B 110.3 . . ?
H1A C1 H1B 108.6 . . ?
C3 C2 C7 118.9(7) . . ?
C3 C2 C1 118.8(6) . . ?
C7 C2 C1 122.3(6) . . ?
C4 C3 C2 122.0(7) . . ?
C4 C3 H3 119.0 . . ?
C2 C3 H3 119.0 . . ?
C3 C4 C5 119.3(8) . . ?
C3 C4 H4 120.4 . . ?
C5 C4 H4 120.4 . . ?
C6 C5 C4 119.1(8) . . ?
C6 C5 H5 120.4 . . ?
C4 C5 H5 120.4 . . ?
C7 C6 C5 121.7(8) . . ?
C7 C6 H6 119.2 . . ?
C5 C6 H6 119.2 . . ?
C6 C7 C2 119.0(6) . . ?
C6 C7 C8 118.0(6) . . ?
C2 C7 C8 123.0(6) . . ?
C7 C8 Se2 110.3(5) . . ?
C7 C8 H8A 109.6 . . ?
Se2 C8 H8A 109.6 . . ?
C7 C8 H8B 109.6 . . ?
Se2 C8 H8B 109.6 . . ?
H8A C8 H8B 108.1 . . ?
C10 C9 Se2 118.4(5) . . ?
C10 C9 H9A 107.7 . . ?
Se2 C9 H9A 107.7 . . ?
C10 C9 H9B 107.7 . . ?
Se2 C9 H9B 107.7 . . ?
H9A C9 H9B 107.1 . . ?
C11 C10 C9 115.5(6) . . ?
C11 C10 H10A 108.4 . . ?
C9 C10 H10A 108.4 . . ?
C11 C10 H10B 108.4 . . ?
C9 C10 H10B 108.4 . . ?
H10A C10 H10B 107.5 . . ?
C10 C11 Se3 118.2(5) . . ?
C10 C11 H11A 107.8 . . ?
Se3 C11 H11A 107.8 . . ?
C10 C11 H11B 107.8 . . ?
Se3 C11 H11B 107.8 . . ?
H11A C11 H11B 107.1 . . ?
C13 C12 Se3 114.9(5) . . ?
C13 C12 H12A 108.6 . . ?
Se3 C12 H12A 108.6 . . ?
C13 C12 H12B 108.6 . . ?
Se3 C12 H12B 108.6 . . ?
H12A C12 H12B 107.5 . . ?
C14 C13 C12 117.5(6) . . ?
C14 C13 H13A 107.9 . . ?
C12 C13 H13A 107.9 . . ?
C14 C13 H13B 107.9 . . ?
C12 C13 H13B 107.9 . . ?
H13A C13 H13B 107.2 . . ?
C13 C14 Se1 117.8(5) . . ?
C13 C14 H14A 107.8 . . ?
Se1 C14 H14A 107.8 . . ?
C13 C14 H14B 107.8 . . ?
Se1 C14 H14B 107.8 . . ?
H14A C14 H14B 107.2 . . ?
Pt1 C15 H15A 109.5 . . ?
Pt1 C15 H15B 109.5 . . ?
H15A C15 H15B 109.5 . . ?
Pt1 C15 H15C 109.5 . . ?
H15A C15 H15C 109.5 . . ?
H15B C15 H15C 109.5 . . ?
Pt1 C16 H16A 109.5 . . ?
Pt1 C16 H16B 109.5 . . ?
H16A C16 H16B 109.5 . . ?
Pt1 C16 H16C 109.5 . . ?
H16A C16 H16C 109.5 . . ?
H16B C16 H16C 109.5 . . ?
Pt1 C17 H17A 109.5 . . ?
Pt1 C17 H17B 109.5 . . ?
H17A C17 H17B 109.5 . . ?
Pt1 C17 H17C 109.5 . . ?
H17A C17 H17C 109.5 . . ?
H17B C17 H17C 109.5 . . ?

loop_
_geom_bond_atom_site_label_1
_geom_bond_atom_site_label_2
_geom_bond_distance
_geom_bond_site_symmetry_2
_geom_bond_publ_flag
Pt1 C17 2.079(7) . ?
Pt1 C16 2.079(6) . ?
Pt1 C15 2.093(7) . ?
Pt1 Se2 2.5218(7) . ?
Pt1 Se3 2.5236(7) . ?
Pt1 Se1 2.5430(7) . ?
Se1 C1 1.959(6) . ?
Se1 C14 1.973(7) . ?
Se2 C9 1.957(6) . ?
Se2 C8 1.967(6) . ?
Se3 C12 1.955(6) . ?
Se3 C11 1.956(7) . ?
C1 C2 1.492(9) . ?
C1 H1A 0.9900 . ?
C1 H1B 0.9900 . ?
C2 C3 1.394(10) . ?
C2 C7 1.404(10) . ?
C3 C4 1.370(12) . ?
C3 H3 0.9500 . ?
C4 C5 1.403(12) . ?
C4 H4 0.9500 . ?
C5 C6 1.389(11) . ?
C5 H5 0.9500 . ?
C6 C7 1.385(10) . ?
C6 H6 0.9500 . ?
C7 C8 1.501(9) . ?
C8 H8A 0.9900 . ?
C8 H8B 0.9900 . ?
C9 C10 1.531(10) . ?
C9 H9A 0.9900 . ?
C9 H9B 0.9900 . ?
C10 C11 1.529(10) . ?
C10 H10A 0.9900 . ?
C10 H10B 0.9900 . ?
C11 H11A 0.9900 . ?
C11 H11B 0.9900 . ?
C12 C13 1.527(9) . ?
C12 H12A 0.9900 . ?
C12 H12B 0.9900 . ?
C13 C14 1.514(10) . ?
C13 H13A 0.9900 . ?
C13 H13B 0.9900 . ?
C14 H14A 0.9900 . ?
C14 H14B 0.9900 . ?
C15 H15A 0.9800 . ?
C15 H15B 0.9800 . ?
C15 H15C 0.9800 . ?
C16 H16A 0.9800 . ?
C16 H16B 0.9800 . ?
C16 H16C 0.9800 . ?
C17 H17A 0.9800 . ?
C17 H17B 0.9800 . ?
C17 H17C 0.9800 . ?

loop_
_geom_torsion_atom_site_label_1
_geom_torsion_atom_site_label_2
_geom_torsion_atom_site_label_3
_geom_torsion_atom_site_label_4
_geom_torsion
_geom_torsion_site_symmetry_1
_geom_torsion_site_symmetry_2
_geom_torsion_site_symmetry_3
_geom_torsion_site_symmetry_4
_geom_torsion_publ_flag
C16 Pt1 Se1 C1 -174.9(3) . . . . ?
C15 Pt1 Se1 C1 97.7(3) . . . . ?
Se2 Pt1 Se1 C1 12.4(2) . . . . ?
Se3 Pt1 Se1 C1 -86.0(2) . . . . ?
C16 Pt1 Se1 C14 -64.1(3) . . . . ?
C15 Pt1 Se1 C14 -151.5(3) . . . . ?
Se2 Pt1 Se1 C14 123.2(2) . . . . ?
Se3 Pt1 Se1 C14 24.7(2) . . . . ?
C17 Pt1 Se2 C9 65.0(3) . . . . ?
C16 Pt1 Se2 C9 107.0(11) . . . . ?
C15 Pt1 Se2 C9 153.4(3) . . . . ?
Se3 Pt1 Se2 C9 -25.3(2) . . . . ?
Se1 Pt1 Se2 C9 -119.1(2) . . . . ?
C17 Pt1 Se2 C8 172.8(3) . . . . ?
C16 Pt1 Se2 C8 -145.2(11) . . . . ?
C15 Pt1 Se2 C8 -98.7(3) . . . . ?
Se3 Pt1 Se2 C8 82.6(2) . . . . ?
Se1 Pt1 Se2 C8 -11.3(2) . . . . ?
C17 Pt1 Se3 C12 -161.0(3) . . . . ?
C16 Pt1 Se3 C12 113.5(3) . . . . ?
Se2 Pt1 Se3 C12 -73.9(2) . . . . ?
Se1 Pt1 Se3 C12 28.5(2) . . . . ?
C17 Pt1 Se3 C11 -60.8(3) . . . . ?
C16 Pt1 Se3 C11 -146.3(3) . . . . ?
Se2 Pt1 Se3 C11 26.3(2) . . . . ?
Se1 Pt1 Se3 C11 128.7(2) . . . . ?
C14 Se1 C1 C2 -179.0(5) . . . . ?
Pt1 Se1 C1 C2 -67.2(5) . . . . ?
Se1 C1 C2 C3 -88.3(7) . . . . ?
Se1 C1 C2 C7 91.1(7) . . . . ?
C7 C2 C3 C4 -1.3(12) . . . . ?
C1 C2 C3 C4 178.2(8) . . . . ?
C2 C3 C4 C5 0.7(15) . . . . ?
C3 C4 C5 C6 -0.1(17) . . . . ?
C4 C5 C6 C7 0.2(16) . . . . ?
C5 C6 C7 C2 -0.8(13) . . . . ?
C5 C6 C7 C8 -179.9(8) . . . . ?
C3 C2 C7 C6 1.3(11) . . . . ?
C1 C2 C7 C6 -178.1(7) . . . . ?
C3 C2 C7 C8 -179.6(7) . . . . ?
C1 C2 C7 C8 0.9(10) . . . . ?
C6 C7 C8 Se2 81.3(7) . . . . ?
C2 C7 C8 Se2 -97.8(7) . . . . ?
C9 Se2 C8 C7 -177.2(5) . . . . ?
Pt1 Se2 C8 C7 67.6(5) . . . . ?
C8 Se2 C9 C10 -68.0(6) . . . . ?
Pt1 Se2 C9 C10 49.3(6) . . . . ?
Se2 C9 C10 C11 -77.7(7) . . . . ?
C9 C10 C11 Se3 79.9(7) . . . . ?
C12 Se3 C11 C10 54.4(6) . . . . ?
Pt1 Se3 C11 C10 -52.5(6) . . . . ?
C11 Se3 C12 C13 171.6(5) . . . . ?
Pt1 Se3 C12 C13 -77.6(5) . . . . ?
Se3 C12 C13 C14 44.3(8) . . . . ?
C12 C13 C14 Se1 41.5(8) . . . . ?
C1 Se1 C14 C13 47.5(6) . . . . ?
Pt1 Se1 C14 C13 -74.3(5) . . . . ?
